data_7047196
loop_
_publ_author_name
'Ishida, Shintaro'
'Tamura, Tomofumi'
'Iwamoto, Takeaki'

_publ_section_title
;
 Dearomative cycloadditions of a silylene with pyrazine and quinoxaline.
;
_journal_issue 33
_journal_name_full 'Dalton transactions (Cambridge, England : 2003)'
_journal_page_first 11317
_journal_page_last 11321
_journal_paper_doi 10.1039/c8dt02802h
_journal_volume 47
_journal_year 2018
_chemical_absolute_configuration unk
_chemical_formula_sum 'C36 H84 N2 Si10'
_chemical_formula_weight 825.95
_space_group_crystal_system monoclinic
_space_group_IT_number 5
_space_group_name_Hall 'C 2y'
_space_group_name_H-M_alt 'C 1 2 1'
_symmetry_space_group_name_Hall 'C 2y'
_symmetry_space_group_name_H-M 'C 1 2 1'
_atom_sites_solution_hydrogens mixed
_audit_creation_method SHELXL-2014
_audit_update_record
;
2018-04-16 deposited with the CCDC.
2018-07-24 downloaded from the CCDC.
;
_cell_angle_alpha 90
_cell_angle_beta 129.5940(10)
_cell_angle_gamma 90
_cell_formula_units_Z 2
_cell_length_a 21.0673(7)
_cell_length_b 9.5867(3)
_cell_length_c 16.1406(5)
_cell_measurement_reflns_used 4117
_cell_measurement_temperature 100(2)
_cell_measurement_theta_max 29.97
_cell_measurement_theta_min 2.47
_cell_volume 2511.98(14)
_computing_cell_refinement 'Bruker SAINT'
_computing_data_collection 'Bruker APEX2'
_computing_data_reduction 'Bruker SAINT'
_computing_molecular_graphics 'Bruker SHELXTL'
_computing_publication_material 'Bruker SHELXTL'
_computing_structure_refinement 'SHELXL-2014 (Sheldrick 2014)'
_computing_structure_solution 'SHELXS-97 (Sheldrick 2008)'
_diffrn_ambient_temperature 100(2)
_diffrn_detector_area_resol_mean 8.333
_diffrn_measured_fraction_theta_full 0.998
_diffrn_measured_fraction_theta_max 0.998
_diffrn_measurement_device_type 'Bruker APEXII CCD area detector'
_diffrn_measurement_method 'phi and omega scans'
_diffrn_radiation_monochromator 'Bruker Helios multilayer confocal mirror'
_diffrn_radiation_source 'Bruker TXS fine-focus rotating anode'
_diffrn_radiation_type MoK\a
_diffrn_radiation_wavelength 0.71073
_diffrn_reflns_av_R_equivalents 0.0213
_diffrn_reflns_av_unetI/netI 0.0364
_diffrn_reflns_Laue_measured_fraction_full 0.998
_diffrn_reflns_Laue_measured_fraction_max 0.998
_diffrn_reflns_limit_h_max 25
_diffrn_reflns_limit_h_min -12
_diffrn_reflns_limit_k_max 11
_diffrn_reflns_limit_k_min -11
_diffrn_reflns_limit_l_max 18
_diffrn_reflns_limit_l_min -19
_diffrn_reflns_number 7978
_diffrn_reflns_point_group_measured_fraction_full 0.999
_diffrn_reflns_point_group_measured_fraction_max 0.999
_diffrn_reflns_theta_full 25.242
_diffrn_reflns_theta_max 25.499
_diffrn_reflns_theta_min 1.934
_exptl_absorpt_coefficient_mu 0.287
_exptl_absorpt_correction_T_max 0.7467
_exptl_absorpt_correction_T_min 0.6977
_exptl_absorpt_correction_type empirical
_exptl_absorpt_process_details 'SADABS Sheldrick 1996'
_exptl_crystal_colour purple
_exptl_crystal_density_diffrn 1.092
_exptl_crystal_description block
_exptl_crystal_F_000 908
_exptl_crystal_size_max 0.100
_exptl_crystal_size_mid 0.100
_exptl_crystal_size_min 0.100
_refine_diff_density_max 0.563
_refine_diff_density_min -0.208
_refine_diff_density_rms 0.058
_refine_ls_abs_structure_details
;
 Refined as an inversion twin.
;
_refine_ls_abs_structure_Flack 0.36(15)
_refine_ls_extinction_method none
_refine_ls_goodness_of_fit_ref 1.061
_refine_ls_hydrogen_treatment mixed
_refine_ls_matrix_type full
_refine_ls_number_parameters 238
_refine_ls_number_reflns 4641
_refine_ls_number_restraints 1
_refine_ls_restrained_S_all 1.061
_refine_ls_R_factor_all 0.0362
_refine_ls_R_factor_gt 0.0346
_refine_ls_shift/su_max 0.000
_refine_ls_shift/su_mean 0.000
_refine_ls_structure_factor_coef Fsqd
_refine_ls_weighting_details 'w=1/[\s^2^(Fo^2^)+(0.0500P)^2^+0.9851P] where P=(Fo^2^+2Fc^2^)/3'
_refine_ls_weighting_scheme calc
_refine_ls_wR_factor_gt 0.0839
_refine_ls_wR_factor_ref 0.0851
_reflns_Friedel_coverage 0.881
_reflns_Friedel_fraction_full 1.000
_reflns_Friedel_fraction_max 1.000
_reflns_number_gt 4466
_reflns_number_total 4641
_reflns_threshold_expression 'I > 2\s(I)'
_cod_data_source_file c8dt02802h2.cif
_cod_data_source_block TK23a_a
_cod_depositor_comments 'Adding full bibliography for 7047196--7047197.cif.'
_cod_original_cell_volume 2511.97(14)
_cod_database_code 7047196
_shelx_space_group_comment
;
The symmetry employed for this shelxl refinement is uniquely defined
by the following loop, which should always be used as a source of
symmetry information in preference to the above space-group names.
They are only intended as comments.
;
_shelxl_version_number 2014-3

loop_
_space_group_symop_operation_xyz
'x, y, z'
'-x, y, -z'
'x+1/2, y+1/2, z'
'-x+1/2, y+1/2, -z'

loop_
_atom_site_label
_atom_site_type_symbol
_atom_site_fract_x
_atom_site_fract_y
_atom_site_fract_z
_atom_site_U_iso_or_equiv
_atom_site_adp_type
_atom_site_occupancy
_atom_site_site_symmetry_order
_atom_site_calc_flag
_atom_site_refinement_flags_posn
_atom_site_refinement_flags_adp
Si1 Si 0.42976(5) 0.51959(8) 0.32908(7) 0.01036(19) Uani 1 1 d . .
Si2 Si 0.49875(6) 0.71320(11) 0.24109(7) 0.0208(2) Uani 1 1 d . .
Si3 Si 0.53344(6) 0.39465(11) 0.26443(8) 0.0213(2) Uani 1 1 d . .
Si4 Si 0.23875(6) 0.57300(9) 0.19046(7) 0.0147(2) Uani 1 1 d . .
Si5 Si 0.29867(6) 0.27060(9) 0.26927(7) 0.0158(2) Uani 1 1 d . .
N1 N 0.41805(17) 0.6876(3) 0.3619(2) 0.0140(6) Uani 1 1 d . .
C1 C 0.4574(2) 0.7643(3) 0.4438(3) 0.0179(7) Uani 1 1 d . .
H1 H 0.435(3) 0.856(5) 0.436(3) 0.036(12) Uiso 1 1 d . .
C2 C 0.5078(2) 0.4455(3) 0.4660(2) 0.0120(6) Uani 1 1 d . .
H2 H 0.565(3) 0.449(4) 0.499(3) 0.021(10) Uiso 1 1 d . .
C3 C 0.4582(2) 0.5347(4) 0.2393(2) 0.0149(7) Uani 1 1 d . .
C4 C 0.3708(2) 0.5114(4) 0.1262(2) 0.0164(7) Uani 1 1 d . .
H3 H 0.3410 0.6015 0.0988 0.020 Uiso 1 1 calc R U
H4 H 0.3776 0.4766 0.0746 0.020 Uiso 1 1 calc R U
C5 C 0.3201(2) 0.4066(4) 0.1342(2) 0.0162(7) Uani 1 1 d . .
H5 H 0.3419 0.3115 0.1429 0.019 Uiso 1 1 calc R U
H6 H 0.2622 0.4086 0.0668 0.019 Uiso 1 1 calc R U
C6 C 0.3230(2) 0.4409(3) 0.2322(2) 0.0124(6) Uani 1 1 d . .
C7 C 0.4205(3) 0.8558(4) 0.1848(3) 0.0266(8) Uani 1 1 d . .
H7 H 0.4441 0.9432 0.1838 0.040 Uiso 1 1 calc R U
H8 H 0.4046 0.8672 0.2297 0.040 Uiso 1 1 calc R U
H9 H 0.3718 0.8316 0.1114 0.040 Uiso 1 1 calc R U
C8 C 0.5263(3) 0.7141(5) 0.1512(3) 0.0352(10) Uani 1 1 d . .
H10 H 0.4795 0.6797 0.0798 0.053 Uiso 1 1 calc R U
H11 H 0.5741 0.6537 0.1818 0.053 Uiso 1 1 calc R U
H12 H 0.5396 0.8095 0.1450 0.053 Uiso 1 1 calc R U
C9 C 0.5898(2) 0.7703(4) 0.3804(3) 0.0294(9) Uani 1 1 d . .
H13 H 0.5832 0.8685 0.3905 0.044 Uiso 1 1 calc R U
H14 H 0.6403 0.7593 0.3899 0.044 Uiso 1 1 calc R U
H15 H 0.5933 0.7130 0.4335 0.044 Uiso 1 1 calc R U
C10 C 0.5137(3) 0.3496(6) 0.1366(3) 0.0419(12) Uani 1 1 d . .
H16 H 0.5095 0.4356 0.1005 0.063 Uiso 1 1 calc R U
H17 H 0.4621 0.2971 0.0893 0.063 Uiso 1 1 calc R U
H18 H 0.5593 0.2927 0.1533 0.063 Uiso 1 1 calc R U
C11 C 0.6434(2) 0.4512(5) 0.3658(3) 0.0284(9) Uani 1 1 d . .
H19 H 0.6798 0.3737 0.3808 0.043 Uiso 1 1 calc R U
H20 H 0.6544 0.4791 0.4323 0.043 Uiso 1 1 calc R U
H21 H 0.6536 0.5304 0.3373 0.043 Uiso 1 1 calc R U
C12 C 0.5273(3) 0.2232(4) 0.3152(4) 0.0340(9) Uani 1 1 d . .
H22 H 0.5696 0.1599 0.3289 0.051 Uiso 1 1 calc R U
H23 H 0.4727 0.1819 0.2612 0.051 Uiso 1 1 calc R U
H24 H 0.5364 0.2382 0.3821 0.051 Uiso 1 1 calc R U
C13 C 0.2305(2) 0.7277(4) 0.1138(3) 0.0256(8) Uani 1 1 d . .
H25 H 0.1853 0.7876 0.0950 0.038 Uiso 1 1 calc R U
H26 H 0.2195 0.6963 0.0480 0.038 Uiso 1 1 calc R U
H27 H 0.2822 0.7802 0.1582 0.038 Uiso 1 1 calc R U
C14 C 0.1334(2) 0.4939(4) 0.0930(3) 0.0219(8) Uani 1 1 d . .
H28 H 0.0916 0.5644 0.0716 0.033 Uiso 1 1 calc R U
H29 H 0.1283 0.4153 0.1273 0.033 Uiso 1 1 calc R U
H30 H 0.1251 0.4609 0.0293 0.033 Uiso 1 1 calc R U
C15 C 0.2498(2) 0.6405(4) 0.3088(3) 0.0248(8) Uani 1 1 d . .
H31 H 0.2613 0.7409 0.3169 0.037 Uiso 1 1 calc R U
H32 H 0.2953 0.5920 0.3742 0.037 Uiso 1 1 calc R U
H33 H 0.1986 0.6238 0.2968 0.037 Uiso 1 1 calc R U
C16 C 0.2193(3) 0.1690(4) 0.1434(3) 0.0281(9) Uani 1 1 d . .
H34 H 0.2430 0.1376 0.1106 0.042 Uiso 1 1 calc R U
H35 H 0.1715 0.2286 0.0927 0.042 Uiso 1 1 calc R U
H36 H 0.2020 0.0877 0.1615 0.042 Uiso 1 1 calc R U
C17 C 0.2603(2) 0.2959(4) 0.3458(3) 0.0230(8) Uani 1 1 d . .
H37 H 0.2473 0.2050 0.3595 0.035 Uiso 1 1 calc R U
H38 H 0.2106 0.3539 0.3036 0.035 Uiso 1 1 calc R U
H39 H 0.3029 0.3420 0.4144 0.035 Uiso 1 1 calc R U
C18 C 0.3852(2) 0.1434(4) 0.3528(3) 0.0255(8) Uani 1 1 d . .
H40 H 0.4315 0.1887 0.4194 0.038 Uiso 1 1 calc R U
H41 H 0.4028 0.1113 0.3126 0.038 Uiso 1 1 calc R U
H42 H 0.3665 0.0634 0.3701 0.038 Uiso 1 1 calc R U

loop_
_atom_site_aniso_label
_atom_site_aniso_U_11
_atom_site_aniso_U_22
_atom_site_aniso_U_33
_atom_site_aniso_U_23
_atom_site_aniso_U_13
_atom_site_aniso_U_12
Si1 0.0088(4) 0.0143(4) 0.0072(4) -0.0004(3) 0.0048(4) -0.0013(3)
Si2 0.0182(5) 0.0293(5) 0.0135(5) 0.0013(4) 0.0095(4) -0.0083(4)
Si3 0.0154(5) 0.0338(6) 0.0169(5) -0.0060(4) 0.0113(4) -0.0005(4)
Si4 0.0112(5) 0.0193(4) 0.0119(4) 0.0019(3) 0.0065(4) 0.0023(4)
Si5 0.0151(5) 0.0148(4) 0.0137(4) -0.0005(4) 0.0075(4) -0.0041(4)
N1 0.0177(15) 0.0132(13) 0.0134(14) 0.0024(10) 0.0110(13) 0.0001(11)
C1 0.0245(19) 0.0096(15) 0.0162(17) 0.0038(14) 0.0113(16) 0.0036(15)
C2 0.0088(16) 0.0115(14) 0.0108(14) -0.0012(12) 0.0039(13) 0.0015(12)
C3 0.0120(17) 0.0223(17) 0.0098(15) -0.0005(13) 0.0067(15) -0.0031(13)
C4 0.0131(17) 0.0273(17) 0.0087(15) -0.0025(14) 0.0069(14) -0.0027(15)
C5 0.0135(16) 0.0218(17) 0.0122(15) -0.0043(13) 0.0076(14) -0.0033(14)
C6 0.0120(15) 0.0152(15) 0.0090(14) -0.0012(12) 0.0062(13) -0.0032(13)
C7 0.030(2) 0.0235(18) 0.0227(19) 0.0044(15) 0.0150(18) -0.0067(16)
C8 0.022(2) 0.063(3) 0.0220(19) 0.008(2) 0.0146(18) -0.008(2)
C9 0.024(2) 0.035(2) 0.0208(19) -0.0003(17) 0.0105(17) -0.0112(18)
C10 0.031(2) 0.071(3) 0.028(2) -0.012(2) 0.021(2) 0.007(2)
C11 0.0172(19) 0.046(2) 0.0212(19) -0.0001(17) 0.0117(17) 0.0000(18)
C12 0.029(2) 0.028(2) 0.048(2) -0.0064(19) 0.026(2) 0.0051(18)
C13 0.0176(18) 0.0277(19) 0.0238(18) 0.0074(15) 0.0096(16) 0.0049(15)
C14 0.0111(17) 0.033(2) 0.0175(17) 0.0005(15) 0.0072(15) -0.0010(15)
C15 0.0199(19) 0.033(2) 0.0215(18) -0.0009(16) 0.0135(17) 0.0050(16)
C16 0.027(2) 0.0239(19) 0.0228(19) -0.0068(15) 0.0107(18) -0.0114(16)
C17 0.0191(19) 0.031(2) 0.0202(18) 0.0024(15) 0.0129(16) -0.0058(16)
C18 0.027(2) 0.0135(16) 0.029(2) 0.0012(15) 0.0151(18) -0.0008(15)

loop_
_atom_type_symbol
_atom_type_description
_atom_type_scat_dispersion_real
_atom_type_scat_dispersion_imag
_atom_type_scat_source
C C 0.0033 0.0016 'International Tables Vol C Tables 4.2.6.8 and 6.1.1.4'
H H 0.0000 0.0000 'International Tables Vol C Tables 4.2.6.8 and 6.1.1.4'
N N 0.0061 0.0033 'International Tables Vol C Tables 4.2.6.8 and 6.1.1.4'
Si Si 0.0817 0.0704 'International Tables Vol C Tables 4.2.6.8 and 6.1.1.4'

loop_
_geom_angle_atom_site_label_1
_geom_angle_atom_site_label_2
_geom_angle_atom_site_label_3
_geom_angle
_geom_angle_site_symmetry_1
_geom_angle_site_symmetry_3
N1 Si1 C2 100.34(13) . .
N1 Si1 C3 109.48(14) . .
C2 Si1 C3 117.84(15) . .
N1 Si1 C6 107.00(14) . .
C2 Si1 C6 120.91(14) . .
C3 Si1 C6 100.78(14) . .
C7 Si2 C8 103.41(19) . .
C7 Si2 C9 106.21(19) . .
C8 Si2 C9 109.95(18) . .
C7 Si2 C3 113.64(17) . .
C8 Si2 C3 110.49(19) . .
C9 Si2 C3 112.66(16) . .
C11 Si3 C10 108.10(19) . .
C11 Si3 C12 105.3(2) . .
C10 Si3 C12 104.5(2) . .
C11 Si3 C3 112.25(18) . .
C10 Si3 C3 110.83(18) . .
C12 Si3 C3 115.35(16) . .
C13 Si4 C14 101.79(17) . .
C13 Si4 C15 107.33(18) . .
C14 Si4 C15 107.69(17) . .
C13 Si4 C6 115.59(16) . .
C14 Si4 C6 111.29(15) . .
C15 Si4 C6 112.40(16) . .
C18 Si5 C17 103.93(18) . .
C18 Si5 C16 103.17(18) . .
C17 Si5 C16 108.56(18) . .
C18 Si5 C6 116.67(16) . .
C17 Si5 C6 114.14(15) . .
C16 Si5 C6 109.56(16) . .
C1 N1 Si1 136.6(3) . .
N1 C1 C1 137.1(3) . 2_656
N1 C1 H1 117(3) . .
C1 C1 H1 105(3) 2_656 .
C2 C2 Si1 118.9(3) 2_656 .
C2 C2 H2 115(2) 2_656 .
Si1 C2 H2 119(2) . .
C4 C3 Si1 99.8(2) . .
C4 C3 Si2 109.0(2) . .
Si1 C3 Si2 114.53(17) . .
C4 C3 Si3 110.1(2) . .
Si1 C3 Si3 114.07(17) . .
Si2 C3 Si3 108.88(17) . .
C5 C4 C3 110.9(3) . .
C5 C4 H3 109.5 . .
C3 C4 H3 109.5 . .
C5 C4 H4 109.5 . .
C3 C4 H4 109.5 . .
H3 C4 H4 108.0 . .
C4 C5 C6 111.4(3) . .
C4 C5 H5 109.4 . .
C6 C5 H5 109.4 . .
C4 C5 H6 109.4 . .
C6 C5 H6 109.4 . .
H5 C5 H6 108.0 . .
C5 C6 Si1 100.2(2) . .
C5 C6 Si5 106.8(2) . .
Si1 C6 Si5 119.66(17) . .
C5 C6 Si4 110.4(2) . .
Si1 C6 Si4 111.88(16) . .
Si5 C6 Si4 107.45(16) . .
Si2 C7 H7 109.5 . .
Si2 C7 H8 109.5 . .
H7 C7 H8 109.5 . .
Si2 C7 H9 109.5 . .
H7 C7 H9 109.5 . .
H8 C7 H9 109.5 . .
Si2 C8 H10 109.5 . .
Si2 C8 H11 109.5 . .
H10 C8 H11 109.5 . .
Si2 C8 H12 109.5 . .
H10 C8 H12 109.5 . .
H11 C8 H12 109.5 . .
Si2 C9 H13 109.5 . .
Si2 C9 H14 109.5 . .
H13 C9 H14 109.5 . .
Si2 C9 H15 109.5 . .
H13 C9 H15 109.5 . .
H14 C9 H15 109.5 . .
Si3 C10 H16 109.5 . .
Si3 C10 H17 109.5 . .
H16 C10 H17 109.5 . .
Si3 C10 H18 109.5 . .
H16 C10 H18 109.5 . .
H17 C10 H18 109.5 . .
Si3 C11 H19 109.5 . .
Si3 C11 H20 109.5 . .
H19 C11 H20 109.5 . .
Si3 C11 H21 109.5 . .
H19 C11 H21 109.5 . .
H20 C11 H21 109.5 . .
Si3 C12 H22 109.5 . .
Si3 C12 H23 109.5 . .
H22 C12 H23 109.5 . .
Si3 C12 H24 109.5 . .
H22 C12 H24 109.5 . .
H23 C12 H24 109.5 . .
Si4 C13 H25 109.5 . .
Si4 C13 H26 109.5 . .
H25 C13 H26 109.5 . .
Si4 C13 H27 109.5 . .
H25 C13 H27 109.5 . .
H26 C13 H27 109.5 . .
Si4 C14 H28 109.5 . .
Si4 C14 H29 109.5 . .
H28 C14 H29 109.5 . .
Si4 C14 H30 109.5 . .
H28 C14 H30 109.5 . .
H29 C14 H30 109.5 . .
Si4 C15 H31 109.5 . .
Si4 C15 H32 109.5 . .
H31 C15 H32 109.5 . .
Si4 C15 H33 109.5 . .
H31 C15 H33 109.5 . .
H32 C15 H33 109.5 . .
Si5 C16 H34 109.5 . .
Si5 C16 H35 109.5 . .
H34 C16 H35 109.5 . .
Si5 C16 H36 109.5 . .
H34 C16 H36 109.5 . .
H35 C16 H36 109.5 . .
Si5 C17 H37 109.5 . .
Si5 C17 H38 109.5 . .
H37 C17 H38 109.5 . .
Si5 C17 H39 109.5 . .
H37 C17 H39 109.5 . .
H38 C17 H39 109.5 . .
Si5 C18 H40 109.5 . .
Si5 C18 H41 109.5 . .
H40 C18 H41 109.5 . .
Si5 C18 H42 109.5 . .
H40 C18 H42 109.5 . .
H41 C18 H42 109.5 . .

loop_
_geom_bond_atom_site_label_1
_geom_bond_atom_site_label_2
_geom_bond_distance
_geom_bond_site_symmetry_2
Si1 N1 1.761(3) .
Si1 C2 1.860(3) .
Si1 C3 1.893(3) .
Si1 C6 1.894(3) .
Si2 C7 1.871(4) .
Si2 C8 1.875(4) .
Si2 C9 1.881(4) .
Si2 C3 1.905(3) .
Si3 C11 1.872(4) .
Si3 C10 1.877(4) .
Si3 C12 1.878(4) .
Si3 C3 1.914(4) .
Si4 C13 1.867(4) .
Si4 C14 1.878(4) .
Si4 C15 1.885(4) .
Si4 C6 1.920(3) .
Si5 C18 1.869(4) .
Si5 C17 1.874(4) .
Si5 C16 1.882(4) .
Si5 C6 1.917(3) .
N1 C1 1.257(4) .
C1 C1 1.537(7) 2_656
C1 H1 0.97(5) .
C2 C2 1.332(6) 2_656
C2 H2 0.96(4) .
C3 C4 1.578(4) .
C4 C5 1.530(5) .
C4 H3 0.9900 .
C4 H4 0.9900 .
C5 C6 1.579(4) .
C5 H5 0.9900 .
C5 H6 0.9900 .
C7 H7 0.9800 .
C7 H8 0.9800 .
C7 H9 0.9800 .
C8 H10 0.9800 .
C8 H11 0.9800 .
C8 H12 0.9800 .
C9 H13 0.9800 .
C9 H14 0.9800 .
C9 H15 0.9800 .
C10 H16 0.9800 .
C10 H17 0.9800 .
C10 H18 0.9800 .
C11 H19 0.9800 .
C11 H20 0.9800 .
C11 H21 0.9800 .
C12 H22 0.9800 .
C12 H23 0.9800 .
C12 H24 0.9800 .
C13 H25 0.9800 .
C13 H26 0.9800 .
C13 H27 0.9800 .
C14 H28 0.9800 .
C14 H29 0.9800 .
C14 H30 0.9800 .
C15 H31 0.9800 .
C15 H32 0.9800 .
C15 H33 0.9800 .
C16 H34 0.9800 .
C16 H35 0.9800 .
C16 H36 0.9800 .
C17 H37 0.9800 .
C17 H38 0.9800 .
C17 H39 0.9800 .
C18 H40 0.9800 .
C18 H41 0.9800 .
C18 H42 0.9800 .

loop_
_geom_torsion_atom_site_label_1
_geom_torsion_atom_site_label_2
_geom_torsion_atom_site_label_3
_geom_torsion_atom_site_label_4
_geom_torsion
_geom_torsion_site_symmetry_4
C2 Si1 N1 C1 16.6(4) .
C3 Si1 N1 C1 -108.0(4) .
C6 Si1 N1 C1 143.6(4) .
Si1 N1 C1 C1 10.4(8) 2_656
N1 Si1 C2 C2 55.3(2) 2_656
C3 Si1 C2 C2 173.96(18) 2_656
C6 Si1 C2 C2 -61.8(2) 2_656
N1 Si1 C3 C4 -98.5(2) .
C2 Si1 C3 C4 147.8(2) .
C6 Si1 C3 C4 14.1(2) .
N1 Si1 C3 Si2 17.8(2) .
C2 Si1 C3 Si2 -95.9(2) .
C6 Si1 C3 Si2 130.29(18) .
N1 Si1 C3 Si3 144.17(16) .
C2 Si1 C3 Si3 30.5(2) .
C6 Si1 C3 Si3 -103.31(18) .
Si1 C3 C4 C5 -35.1(3) .
Si2 C3 C4 C5 -155.4(2) .
Si3 C3 C4 C5 85.2(3) .
C3 C4 C5 C6 47.2(4) .
C4 C5 C6 Si1 -31.5(3) .
C4 C5 C6 Si5 -156.9(2) .
C4 C5 C6 Si4 86.6(3) .
N1 Si1 C6 C5 123.3(2) .
C2 Si1 C6 C5 -123.0(2) .
C3 Si1 C6 C5 8.9(2) .
N1 Si1 C6 Si5 -120.64(18) .
C2 Si1 C6 Si5 -7.0(3) .
C3 Si1 C6 Si5 124.96(19) .
N1 Si1 C6 Si4 6.27(19) .
C2 Si1 C6 Si4 119.95(17) .
C3 Si1 C6 Si4 -108.13(17) .
